data_7218887
loop_
_publ_author_name
'Spanopoulos, I.'
'Bratsos, I.'
'Tampaxis, Ch.'
'Kourtellaris, A.'
'Tasiopoulos, A.'
'Charalambopoulou, G.'
'Steriotis, T. A.'
'Trikalitis, P. N.'

_publ_section_title
;
 Enhanced gas-sorption properties of a high surface area, ultramicroporous
 magnesium formate
;
_journal_issue 3
_journal_name_full CrystEngComm
_journal_page_first 532
_journal_paper_doi 10.1039/C4CE01667J
_journal_volume 17
_journal_year 2015
_chemical_formula_sum 'C10 H13 Mg3 O13'
_chemical_formula_weight 414.13
_chemical_name_systematic 'alfa-Magnesium formate'
_space_group_crystal_system monoclinic
_space_group_IT_number 14
_space_group_name_Hall '-P 2yn'
_space_group_name_H-M_alt 'P 1 21/n 1'
_symmetry_space_group_name_Hall '-P 2yn'
_symmetry_space_group_name_H-M 'P 1 21/n 1'
_atom_sites_solution_hydrogens geom
_audit_creation_method SHELXL-2013
_cell_angle_alpha 90
_cell_angle_beta 91.44(3)
_cell_angle_gamma 90
_cell_formula_units_Z 4
_cell_length_a 11.416(2)
_cell_length_b 10.013(2)
_cell_length_c 14.914(3)
_cell_measurement_reflns_used 8788
_cell_measurement_temperature 250(2)
_cell_measurement_theta_max 32.12
_cell_measurement_theta_min 2.28
_cell_volume 1704.3(6)
_computing_cell_refinement 'STOE X-AREA'
_computing_data_collection 'STOE X-AREA'
_computing_data_reduction 'STOE X-RED'
_computing_structure_refinement 'SHELXL-2013 (Sheldrick, 2013)'
_diffrn_ambient_temperature 250(2)
_diffrn_detector_area_resol_mean 6.67
_diffrn_measured_fraction_theta_full 1.000
_diffrn_measured_fraction_theta_max 0.990
_diffrn_measurement_device_type 'STOE IPDS 2'
_diffrn_measurement_method 'rotation method'
_diffrn_radiation_type MoK\a
_diffrn_radiation_wavelength 0.71073
_diffrn_reflns_av_R_equivalents 0.1568
_diffrn_reflns_av_unetI/netI 0.1108
_diffrn_reflns_Laue_measured_fraction_full 1.000
_diffrn_reflns_Laue_measured_fraction_max 0.990
_diffrn_reflns_limit_h_max 16
_diffrn_reflns_limit_h_min -16
_diffrn_reflns_limit_k_max 14
_diffrn_reflns_limit_k_min -14
_diffrn_reflns_limit_l_max 20
_diffrn_reflns_limit_l_min -22
_diffrn_reflns_number 31145
_diffrn_reflns_point_group_measured_fraction_full 1.000
_diffrn_reflns_point_group_measured_fraction_max 0.990
_diffrn_reflns_theta_full 25.242
_diffrn_reflns_theta_max 32.006
_diffrn_reflns_theta_min 2.220
_diffrn_source 'sealed X-ray tube, 12 x 0.4 mm long-fine focus'
_exptl_absorpt_coefficient_mu 0.244
_exptl_absorpt_correction_T_max 0.9913
_exptl_absorpt_correction_T_min 0.9856
_exptl_absorpt_correction_type numerical
_exptl_crystal_colour colourless
_exptl_crystal_density_diffrn 1.614
_exptl_crystal_description cubic
_exptl_crystal_F_000 852
_exptl_crystal_size_max 0.1
_exptl_crystal_size_mid 0.1
_exptl_crystal_size_min 0.1
_refine_diff_density_max 1.220
_refine_diff_density_min -0.996
_refine_diff_density_rms 0.118
_refine_ls_extinction_method none
_refine_ls_goodness_of_fit_ref 1.134
_refine_ls_hydrogen_treatment constr
_refine_ls_matrix_type full
_refine_ls_number_parameters 213
_refine_ls_number_reflns 5849
_refine_ls_number_restraints 0
_refine_ls_restrained_S_all 1.134
_refine_ls_R_factor_all 0.1671
_refine_ls_R_factor_gt 0.0952
_refine_ls_shift/su_max 0.000
_refine_ls_shift/su_mean 0.000
_refine_ls_structure_factor_coef Fsqd
_refine_ls_weighting_details 'w=1/[\s^2^(Fo^2^)+(0.1000P)^2^] where P=(Fo^2^+2Fc^2^)/3'
_refine_ls_weighting_scheme calc
_refine_ls_wR_factor_gt 0.1949
_refine_ls_wR_factor_ref 0.2249
_reflns_Friedel_coverage 0.000
_reflns_number_gt 3415
_reflns_number_total 5849
_reflns_threshold_expression 'I > 2\s(I)'
_cod_data_source_file c4ce01667j2.cif
_cod_data_source_block alfa_Mg-formate
_cod_depositor_comments 'Adding full bibliography for 7218887--7218888.cif.'
_cod_original_cell_volume 1704.4(6)
_cod_database_code 7218887
_shelx_space_group_comment
;
The symmetry employed for this shelxl refinement is uniquely defined
by the following loop, which should always be used as a source of
symmetry information in preference to the above space-group names.
They are only intended as comments.
;
_shelxl_version_number 2013-4

loop_
_space_group_symop_operation_xyz
'x, y, z'
'-x+1/2, y+1/2, -z+1/2'
'-x, -y, -z'
'x-1/2, -y-1/2, z-1/2'

loop_
_atom_site_label
_atom_site_type_symbol
_atom_site_fract_x
_atom_site_fract_y
_atom_site_fract_z
_atom_site_U_iso_or_equiv
_atom_site_adp_type
_atom_site_occupancy
_atom_site_site_symmetry_order
_atom_site_calc_flag
_atom_site_refinement_flags_posn
_atom_site_refinement_flags_adp
_atom_site_refinement_flags_occupancy
Mg1 Mg 0.76112(10) 0.87882(12) 0.19528(8) 0.0139(3) Uani 1 1 d . . .
Mg2 Mg 0.75511(10) 0.57317(12) 0.13528(8) 0.0125(3) Uani 1 1 d . . .
Mg3 Mg 1.0000 0.5000 0.0000 0.0160(4) Uani 1 2 d S . P
Mg4 Mg 0.5000 0.5000 0.0000 0.0157(4) Uani 1 2 d S . P
O1 O 0.6526(2) 0.9128(3) 0.30599(18) 0.0173(5) Uani 1 1 d . . .
O2 O 0.6593(2) 0.7503(3) 0.11493(17) 0.0172(5) Uani 1 1 d . . .
O3 O 0.8050(2) 0.6909(3) 0.24914(17) 0.0171(5) Uani 1 1 d . . .
O4 O 0.8704(2) 0.9843(3) 0.28360(17) 0.0167(5) Uani 1 1 d . . .
O5 O 0.6843(2) 0.4745(3) 0.02453(17) 0.0168(5) Uani 1 1 d . . .
O6 O 0.8965(2) 0.8621(3) 0.10865(19) 0.0216(6) Uani 1 1 d . . .
O7 O 0.6935(3) 1.0465(3) 0.13575(19) 0.0232(6) Uani 1 1 d . . .
O8 O 0.9026(2) 0.6461(3) 0.06965(18) 0.0165(5) Uani 1 1 d . . .
O9 O 0.4631(2) 0.4878(3) 0.13435(18) 0.0242(6) Uani 1 1 d . . .
O10 O 0.5215(2) 0.7036(3) 0.0097(2) 0.0235(6) Uani 1 1 d . . .
O11 O 1.1520(2) 0.5913(3) 0.0420(2) 0.0275(7) Uani 1 1 d . . .
O12 O 1.0039(2) 0.3764(3) 0.1104(2) 0.0268(7) Uani 1 1 d . . .
C1 C 0.9394(3) 0.7659(4) 0.0691(3) 0.0204(8) Uani 1 1 d . . .
H1 H 1.0053 0.7830 0.0356 0.024 Uiso 1 1 calc R U .
C2 C 0.9810(3) 0.9732(4) 0.2946(3) 0.0199(8) Uani 1 1 d . . .
H2 H 1.0236 0.9519 0.2442 0.024 Uiso 1 1 calc R U .
C3 C 0.8219(4) 0.6587(4) 0.3311(3) 0.0212(8) Uani 1 1 d . . .
H3 H 0.8482 0.7257 0.3698 0.025 Uiso 1 1 calc R U .
C4 C 0.5776(3) 0.7826(4) 0.0578(3) 0.0199(8) Uani 1 1 d . . .
H4 H 0.5593 0.8728 0.0522 0.024 Uiso 1 1 calc R U .
C5 C 0.7406(3) 0.4079(4) -0.0331(3) 0.0209(8) Uani 1 1 d . . .
H5 H 0.6970 0.3538 -0.0720 0.025 Uiso 1 1 calc R U .
C6 C 0.5588(3) 0.8513(4) 0.3255(3) 0.0223(8) Uani 1 1 d . . .
H6 H 0.5356 0.7812 0.2882 0.027 Uiso 1 1 calc R U .
C7 C 0.7112(5) 0.9331(6) -0.1609(4) 0.0431(12) Uiso 1 1 d . . .
O13 O 0.3689(6) 0.8599(7) 0.1683(5) 0.105(2) Uiso 1 1 d . . .
C8 C 0.2890(17) 0.954(2) 0.1296(13) 0.189(7) Uiso 1 1 d . . .
H8 H 0.2387 0.9298 0.0822 0.227 Uiso 1 1 calc R U .
C9 C 0.6366(19) 0.890(2) -0.2215(15) 0.242(10) Uiso 1 1 d . . .
H9A H 0.6543 0.7989 -0.2360 0.363 Uiso 1 1 calc R U .
H9B H 0.6417 0.9440 -0.2745 0.363 Uiso 1 1 calc R U .
H9C H 0.5587 0.8952 -0.1989 0.363 Uiso 1 1 calc R U .
C10 C 0.7820(16) 0.8334(19) -0.1304(13) 0.208(8) Uiso 1 1 d . . .
H10A H 0.7668 0.7540 -0.1649 0.312 Uiso 1 1 calc R U .
H10B H 0.7669 0.8163 -0.0685 0.312 Uiso 1 1 calc R U .
H10C H 0.8624 0.8593 -0.1365 0.312 Uiso 1 1 calc R U .

loop_
_atom_site_aniso_label
_atom_site_aniso_U_11
_atom_site_aniso_U_22
_atom_site_aniso_U_33
_atom_site_aniso_U_23
_atom_site_aniso_U_13
_atom_site_aniso_U_12
Mg1 0.0165(6) 0.0121(6) 0.0131(6) -0.0017(4) 0.0005(4) -0.0005(5)
Mg2 0.0132(5) 0.0108(6) 0.0135(6) -0.0001(4) 0.0009(4) 0.0003(4)
Mg3 0.0131(8) 0.0167(9) 0.0184(9) -0.0035(7) 0.0041(6) -0.0001(7)
Mg4 0.0137(8) 0.0172(9) 0.0161(8) -0.0035(7) -0.0019(6) -0.0004(7)
O1 0.0152(12) 0.0177(14) 0.0192(13) -0.0003(10) 0.0025(10) -0.0018(10)
O2 0.0187(12) 0.0149(13) 0.0180(12) -0.0011(10) -0.0032(10) 0.0001(10)
O3 0.0222(13) 0.0140(13) 0.0151(12) 0.0005(10) -0.0017(10) 0.0009(10)
O4 0.0144(11) 0.0164(14) 0.0193(13) -0.0027(10) 0.0019(10) -0.0005(10)
O5 0.0134(11) 0.0205(14) 0.0165(12) -0.0048(10) -0.0006(9) 0.0019(10)
O6 0.0248(13) 0.0168(14) 0.0236(14) -0.0052(11) 0.0069(11) 0.0007(11)
O7 0.0327(15) 0.0169(14) 0.0197(14) -0.0015(11) -0.0029(11) 0.0037(12)
O8 0.0166(12) 0.0135(13) 0.0198(13) -0.0009(10) 0.0041(10) -0.0020(10)
O9 0.0178(12) 0.0385(18) 0.0162(13) 0.0012(12) -0.0027(10) 0.0013(12)
O10 0.0229(14) 0.0187(14) 0.0282(15) -0.0009(11) -0.0108(11) -0.0014(11)
O11 0.0143(13) 0.0338(18) 0.0343(17) -0.0120(13) 0.0025(11) 0.0017(12)
O12 0.0247(14) 0.0325(18) 0.0236(15) 0.0035(12) 0.0090(12) 0.0102(13)
C1 0.0164(16) 0.019(2) 0.0260(19) -0.0009(15) 0.0073(14) -0.0010(14)
C2 0.0159(16) 0.028(2) 0.0161(17) -0.0005(15) 0.0019(13) 0.0020(15)
C3 0.030(2) 0.0150(18) 0.0189(18) -0.0017(14) -0.0028(15) 0.0000(15)
C4 0.0216(18) 0.0120(18) 0.0257(19) -0.0007(14) -0.0061(15) 0.0041(14)
C5 0.0160(17) 0.024(2) 0.0227(19) -0.0066(15) -0.0036(14) 0.0000(15)
C6 0.0244(19) 0.024(2) 0.0185(18) -0.0050(15) 0.0038(15) -0.0098(16)

loop_
_atom_type_symbol
_atom_type_description
_atom_type_scat_dispersion_real
_atom_type_scat_dispersion_imag
_atom_type_scat_source
C C 0.0033 0.0016 'International Tables Vol C Tables 4.2.6.8 and 6.1.1.4'
O O 0.0106 0.0060 'International Tables Vol C Tables 4.2.6.8 and 6.1.1.4'
Mg Mg 0.0486 0.0363 'International Tables Vol C Tables 4.2.6.8 and 6.1.1.4'
H H 0.0000 0.0000 'International Tables Vol C Tables 4.2.6.8 and 6.1.1.4'

loop_
_geom_angle_atom_site_label_1
_geom_angle_atom_site_label_2
_geom_angle_atom_site_label_3
_geom_angle
_geom_angle_site_symmetry_1
_geom_angle_site_symmetry_3
O7 Mg1 O6 94.36(13) . .
O7 Mg1 O4 94.13(12) . .
O6 Mg1 O4 89.49(12) . .
O7 Mg1 O2 93.33(12) . .
O6 Mg1 O2 90.32(12) . .
O4 Mg1 O2 172.53(12) . .
O7 Mg1 O3 170.55(13) . .
O6 Mg1 O3 89.50(12) . .
O4 Mg1 O3 94.53(12) . .
O2 Mg1 O3 78.00(11) . .
O7 Mg1 O1 89.13(12) . .
O6 Mg1 O1 166.42(13) . .
O4 Mg1 O1 77.16(11) . .
O2 Mg1 O1 102.59(11) . .
O3 Mg1 O1 89.10(11) . .
O7 Mg1 Mg2 131.45(10) . .
O6 Mg1 Mg2 75.84(9) . .
O4 Mg1 Mg2 132.34(9) . .
O2 Mg1 Mg2 40.63(8) . .
O3 Mg1 Mg2 41.52(8) . .
O1 Mg1 Mg2 111.36(9) . .
O7 Mg1 Mg2 79.31(9) . 2_655
O6 Mg1 Mg2 127.49(10) . 2_655
O4 Mg1 Mg2 40.21(7) . 2_655
O2 Mg1 Mg2 141.68(9) . 2_655
O3 Mg1 Mg2 105.11(9) . 2_655
O1 Mg1 Mg2 40.46(8) . 2_655
Mg2 Mg1 Mg2 143.55(5) . 2_655
O5 Mg2 O4 89.95(11) . 2_645
O5 Mg2 O8 95.48(11) . .
O4 Mg2 O8 169.81(12) 2_645 .
O5 Mg2 O1 98.60(12) . 2_645
O4 Mg2 O1 77.15(11) 2_645 2_645
O8 Mg2 O1 93.48(11) . 2_645
O5 Mg2 O2 95.51(11) . .
O4 Mg2 O2 94.62(11) 2_645 .
O8 Mg2 O2 93.44(11) . .
O1 Mg2 O2 163.62(12) 2_645 .
O5 Mg2 O3 171.71(12) . .
O4 Mg2 O3 87.03(11) 2_645 .
O8 Mg2 O3 88.71(11) . .
O1 Mg2 O3 88.26(11) 2_645 .
O2 Mg2 O3 77.07(11) . .
O5 Mg2 Mg1 133.37(9) . .
O4 Mg2 Mg1 104.81(9) 2_645 .
O8 Mg2 Mg1 77.60(8) . .
O1 Mg2 Mg1 127.59(9) 2_645 .
O2 Mg2 Mg1 40.37(8) . .
O3 Mg2 Mg1 40.77(8) . .
O5 Mg2 Mg1 108.10(9) . 2_645
O4 Mg2 Mg1 39.82(8) 2_645 2_645
O8 Mg2 Mg1 130.01(9) . 2_645
O1 Mg2 Mg1 40.85(8) 2_645 2_645
O2 Mg2 Mg1 125.96(9) . 2_645
O3 Mg2 Mg1 74.16(8) . 2_645
Mg1 Mg2 Mg1 111.32(4) . 2_645
O5 Mg2 Mg3 75.31(8) . .
O4 Mg2 Mg3 142.79(9) 2_645 .
O8 Mg2 Mg3 32.66(7) . .
O1 Mg2 Mg3 71.73(8) 2_645 .
O2 Mg2 Mg3 120.30(8) . .
O3 Mg2 Mg3 111.50(8) . .
Mg1 Mg2 Mg3 110.15(4) . .
Mg1 Mg2 Mg3 112.58(4) 2_645 .
O5 Mg2 Mg4 32.50(7) . .
O4 Mg2 Mg4 71.33(8) 2_645 .
O8 Mg2 Mg4 117.35(9) . .
O1 Mg2 Mg4 118.12(9) 2_645 .
O2 Mg2 Mg4 71.21(8) . .
O3 Mg2 Mg4 139.44(9) . .
Mg1 Mg2 Mg4 111.49(4) . .
Mg1 Mg2 Mg4 104.98(4) 2_645 .
Mg3 Mg2 Mg4 106.12(3) . .
O11 Mg3 O11 180.0 . 3_765
O11 Mg3 O12 88.71(13) . 3_765
O11 Mg3 O12 91.29(13) 3_765 3_765
O11 Mg3 O12 91.29(13) . .
O11 Mg3 O12 88.71(13) 3_765 .
O12 Mg3 O12 180.0 3_765 .
O11 Mg3 O8 89.61(11) . .
O11 Mg3 O8 90.39(11) 3_765 .
O12 Mg3 O8 88.65(11) 3_765 .
O12 Mg3 O8 91.35(11) . .
O11 Mg3 O8 90.39(11) . 3_765
O11 Mg3 O8 89.61(11) 3_765 3_765
O12 Mg3 O8 91.35(11) 3_765 3_765
O12 Mg3 O8 88.65(11) . 3_765
O8 Mg3 O8 180.0 . 3_765
O11 Mg3 Mg2 66.03(8) . 3_765
O11 Mg3 Mg2 113.97(8) 3_765 3_765
O12 Mg3 Mg2 70.87(8) 3_765 3_765
O12 Mg3 Mg2 109.13(8) . 3_765
O8 Mg3 Mg2 147.77(7) . 3_765
O8 Mg3 Mg2 32.23(7) 3_765 3_765
O11 Mg3 Mg2 113.97(8) . .
O11 Mg3 Mg2 66.03(8) 3_765 .
O12 Mg3 Mg2 109.13(8) 3_765 .
O12 Mg3 Mg2 70.87(8) . .
O8 Mg3 Mg2 32.23(7) . .
O8 Mg3 Mg2 147.77(7) 3_765 .
Mg2 Mg3 Mg2 180.0 3_765 .
O10 Mg4 O10 180.0 . 3_665
O10 Mg4 O9 90.97(12) . .
O10 Mg4 O9 89.03(12) 3_665 .
O10 Mg4 O9 89.03(12) . 3_665
O10 Mg4 O9 90.97(12) 3_665 3_665
O9 Mg4 O9 180.0 . 3_665
O10 Mg4 O5 89.47(10) . .
O10 Mg4 O5 90.53(10) 3_665 .
O9 Mg4 O5 92.90(11) . .
O9 Mg4 O5 87.10(11) 3_665 .
O10 Mg4 O5 90.53(10) . 3_665
O10 Mg4 O5 89.47(10) 3_665 3_665
O9 Mg4 O5 87.10(11) . 3_665
O9 Mg4 O5 92.90(11) 3_665 3_665
O5 Mg4 O5 180.0 . 3_665
O10 Mg4 Mg2 109.68(8) . 3_665
O10 Mg4 Mg2 70.32(8) 3_665 3_665
O9 Mg4 Mg2 110.67(8) . 3_665
O9 Mg4 Mg2 69.33(8) 3_665 3_665
O5 Mg4 Mg2 148.70(7) . 3_665
O5 Mg4 Mg2 31.30(7) 3_665 3_665
O10 Mg4 Mg2 70.31(8) . .
O10 Mg4 Mg2 109.68(8) 3_665 .
O9 Mg4 Mg2 69.33(8) . .
O9 Mg4 Mg2 110.67(8) 3_665 .
O5 Mg4 Mg2 31.30(7) . .
O5 Mg4 Mg2 148.70(7) 3_665 .
Mg2 Mg4 Mg2 180.0 3_665 .
C6 O1 Mg2 133.6(3) . 2_655
C6 O1 Mg1 127.7(3) . .
Mg2 O1 Mg1 98.69(11) 2_655 .
C4 O2 Mg1 127.4(2) . .
C4 O2 Mg2 132.3(2) . .
Mg1 O2 Mg2 99.00(11) . .
C3 O3 Mg1 128.5(3) . .
C3 O3 Mg2 130.9(3) . .
Mg1 O3 Mg2 97.71(12) . .
C2 O4 Mg1 127.9(3) . .
C2 O4 Mg2 130.7(2) . 2_655
Mg1 O4 Mg2 99.98(11) . 2_655
C5 O5 Mg2 126.4(2) . .
C5 O5 Mg4 117.2(2) . .
Mg2 O5 Mg4 116.20(12) . .
C1 O6 Mg1 132.8(3) . .
C3 O7 Mg1 128.8(3) 2_655 .
C1 O8 Mg2 126.9(2) . .
C1 O8 Mg3 118.0(2) . .
Mg2 O8 Mg3 115.11(12) . .
C2 O9 Mg4 136.8(3) 2_645 .
C4 O10 Mg4 137.3(3) . .
C5 O11 Mg3 143.7(3) 3_765 .
C6 O12 Mg3 137.7(3) 2_645 .
O6 C1 O8 126.7(3) . .
O9 C2 O4 126.2(4) 2_655 .
O7 C3 O3 126.3(4) 2_645 .
O10 C4 O2 125.4(4) . .
O11 C5 O5 125.9(4) 3_765 .
O12 C6 O1 125.8(4) 2_655 .
C8 C7 C9 124.4(14) 3_675 .
C8 C7 C10 124.1(14) 3_675 .
C9 C7 C10 111.3(13) . .
C7 C8 O13 117.6(17) 3_675 .

loop_
_geom_bond_atom_site_label_1
_geom_bond_atom_site_label_2
_geom_bond_distance
_geom_bond_site_symmetry_2
Mg1 O7 2.042(3) .
Mg1 O6 2.046(3) .
Mg1 O4 2.080(3) .
Mg1 O2 2.091(3) .
Mg1 O3 2.101(3) .
Mg1 O1 2.116(3) .
Mg1 Mg2 3.1890(18) .
Mg1 Mg2 3.1986(18) 2_655
Mg2 O5 2.071(3) .
Mg2 O4 2.097(3) 2_645
Mg2 O8 2.100(3) .
Mg2 O1 2.100(3) 2_645
Mg2 O2 2.102(3) .
Mg2 O3 2.133(3) .
Mg2 Mg1 3.1986(18) 2_645
Mg2 Mg3 3.5648(15) .
Mg2 Mg4 3.5768(16) .
Mg3 O11 2.045(3) .
Mg3 O11 2.045(3) 3_765
Mg3 O12 2.060(3) 3_765
Mg3 O12 2.060(3) .
Mg3 O8 2.124(3) .
Mg3 O8 2.124(3) 3_765
Mg3 Mg2 3.5647(15) 3_765
Mg4 O10 2.058(3) .
Mg4 O10 2.058(3) 3_665
Mg4 O9 2.061(3) .
Mg4 O9 2.061(3) 3_665
Mg4 O5 2.142(2) .
Mg4 O5 2.142(2) 3_665
Mg4 Mg2 3.5768(16) 3_665
O1 C6 1.275(4) .
O1 Mg2 2.100(3) 2_655
O2 C4 1.289(4) .
O3 C3 1.274(5) .
O4 C2 1.274(4) .
O4 Mg2 2.097(3) 2_655
O5 C5 1.275(5) .
O6 C1 1.236(5) .
O7 C3 1.242(5) 2_655
O8 C1 1.272(5) .
O9 C2 1.232(5) 2_645
O10 C4 1.235(5) .
O11 C5 1.236(5) 3_765
O12 C6 1.234(5) 2_645
C2 O9 1.232(5) 2_655
C3 O7 1.242(5) 2_645
C5 O11 1.236(5) 3_765
C6 O12 1.234(5) 2_655
C7 C8 1.227(19) 3_675
C7 C9 1.30(2) .
C7 C10 1.356(18) .
O13 C8 1.421(19) .
C8 C7 1.227(19) 3_675
